data_4110715
loop_
_publ_author_name
'Kazunari Yamaura'
'Qingzhen Huang'
'Lianqi Zhang'
'Kazunori Takada'
'Yuji Baba'
'Takuro Nagai'
'Yoshio Matsui'
'Kosuke Kosuda'
'Eiji Takayama-Muromachi'

_publ_section_title
;
 Spinel-to-CaFe2O4-Type Structural Transformation in LiMn2O4 under High
 Pressure
;
_journal_name_full 'Journal of the American Chemical Society'
_journal_page_first 9448
_journal_page_last 9456
_journal_paper_doi 10.1021/ja0612302
_journal_volume 128
_journal_year 2006
_chemical_formula_sum 'Li0.46 Mn O2'
_chemical_formula_weight 90.12
_space_group_IT_number 62
_symmetry_cell_setting orthorhombic
_symmetry_space_group_name_Hall '-P 2ac 2n'
_symmetry_space_group_name_H-M 'P n m a'
_cell_angle_alpha 90.0
_cell_angle_beta 90.0
_cell_angle_gamma 90.0
_cell_formula_units_Z 8
_cell_length_a 8.8336(5)
_cell_length_b 2.83387(18)
_cell_length_c 10.6535(7)
_cell_volume 266.69(3)
_pd_phase_name Li0.92Mn2O4
_cod_data_source_file ja0612302si20060302_021812.cif
_cod_data_source_block Li0.92Mn2O4
_cod_depositor_comments 'Adding Fobs data.'
_cod_original_cell_volume 266.691(29)
_cod_database_code 4110715
_cod_database_fobs_code 4110715

loop_
_symmetry_equiv_pos_site_id
_symmetry_equiv_pos_as_xyz
1 +x,+y,+z
2 -x+1/2,+y+1/2,+z+1/2
3 +x,-y+1/2,+z
4 -x+1/2,-y,+z+1/2
-1 -x,-y,-z
-2 +x+1/2,-y+1/2,-z+1/2
-3 -x,+y+1/2,-z
-4 +x+1/2,+y,-z+1/2

loop_
_atom_site_aniso_label
_atom_site_aniso_U_11
_atom_site_aniso_U_22
_atom_site_aniso_U_33
_atom_site_aniso_U_23
_atom_site_aniso_U_13
_atom_site_aniso_U_12
Li 0.127(14) 0.1270 0.1270 0.00 0.00 0.00
Mn1 0.0349(22) 0.0349 0.0349 0.00 0.00 0.00
Mn2 0.0146(14) 0.0146 0.0146 0.00 0.00 0.00
O1 0.0343(12) 0.0343 0.0343 0.00 0.00 0.00
O2 0.0628(20) 0.0628 0.0628 0.00 0.00 0.00
O3 0.0515(18) 0.0515 0.0515 0.00 0.00 0.00
O4 0.0535(19) 0.0535 0.0535 0.00 0.00 0.00

loop_
_atom_site_type_symbol
_atom_site_label
_atom_site_fract_x
_atom_site_fract_y
_atom_site_fract_z
_atom_site_occupancy
_atom_site_thermal_displace_type
_atom_site_U_iso_or_equiv
_atom_site_symmetry_multiplicity
Li Li 0.278(4) 0.25 0.370(4) 0.91667 Uiso 0.127(14) 4
Mn Mn1 0.0584(10) 0.25 0.1188(8) 1.0 Uiso 0.0349(22) 4
Mn Mn2 0.0828(8) 0.25 0.6082(6) 1.0 Uiso 0.0146(14) 4
O O1 0.3061(6) 0.25 0.6508(6) 1.0 Uiso 0.0343(12) 4
O O2 0.3801(9) 0.25 0.9799(6) 1.0 Uiso 0.0628(20) 4
O O3 0.4764(8) 0.25 0.2072(6) 1.0 Uiso 0.0515(18) 4
O O4 0.0707(8) 0.25 0.9269(6) 1.0 Uiso 0.0535(19) 4

loop_
_atom_type_symbol
_atom_type_number_in_cell
Li 3.667
Mn 8.0
O 16.0

loop_
_geom_angle_atom_site_label_1
_geom_angle_atom_site_label_2
_geom_angle_atom_site_label_3
_geom_angle
_geom_angle_site_symmetry_1
_geom_angle_site_symmetry_3
_geom_angle_publ_flag
Li Li Li 180.0 1_545 1_565 n
Li Li Mn1 90.00000(20) 1_545 -2_656 n
Li Li O2 52.2(6) 1_545 2_544 n
Li Li O2 127.8(6) 1_545 2_554 n
Li Li O4 46.0(8) 1_545 2_544 n
Li Li O4 134.0(8) 1_545 2_554 n
Li Li Mn1 90.00000(20) 1_565 -2_656 n
Li Li O2 127.8(6) 1_565 2_544 n
Li Li O2 52.2(6) 1_565 2_554 n
Li Li O4 134.0(8) 1_565 2_544 n
Li Li O4 46.0(8) 1_565 2_554 n
Mn1 Li O2 125.4(13) -2_666 2_544 n
Mn1 Li O2 125.4(13) -2_666 2_554 n
Mn1 Li O4 48.1(8) -2_666 2_544 n
Mn1 Li O4 48.1(8) -2_666 2_554 n
O2 Li O2 75.5(11) 2_544 2_554 n
O2 Li O4 79.5(7) 2_544 2_544 n
O2 Li O4 132.0(19) 2_544 2_554 n
O2 Li O4 132.0(19) 2_554 2_544 n
O2 Li O4 79.5(7) 2_554 2_554 n
O4 Li O4 88.1(16) 2_544 2_554 n
Li Mn1 O1 128.67(35) -2_566 2_544 n
Li Mn1 O1 128.67(35) -2_566 2_554 n
Li Mn1 O3 65.8(9) -2_566 -2_566 n
Li Mn1 O4 95.9(9) -2_566 1_554 n
Li Mn1 O4 53.7(4) -2_566 -1_556 n
Li Mn1 O4 53.7(4) -2_566 -1_566 n
O1 Mn1 O1 97.4(5) 2_544 2_554 n
O1 Mn1 O3 93.6(4) 2_544 -2_566 n
O1 Mn1 O4 98.4(4) 2_544 1_554 n
O1 Mn1 O4 82.27(18) 2_544 -1_556 n
O1 Mn1 O4 175.2(6) 2_544 -1_566 n
O1 Mn1 O3 93.6(4) 2_554 -2_566 n
O1 Mn1 O4 98.4(4) 2_554 1_554 n
O1 Mn1 O4 175.2(6) 2_554 -1_556 n
O1 Mn1 O4 82.27(18) 2_554 -1_566 n
O3 Mn1 O4 161.7(6) -2_566 1_554 n
O3 Mn1 O4 91.2(4) -2_566 -1_556 n
O3 Mn1 O4 91.2(4) -2_566 -1_566 n
O4 Mn1 O4 76.9(4) 1_554 -1_556 n
O4 Mn1 O4 76.9(4) 1_554 -1_566 n
O4 Mn1 O4 97.6(5) -1_556 -1_566 n
O1 Mn2 O2 89.63(32) 1_555 2_544 n
O1 Mn2 O2 89.63(32) 1_555 2_554 n
O1 Mn2 O2 165.3(4) 1_555 -2_567 n
O1 Mn2 O3 98.52(34) 1_555 2_545 n
O1 Mn2 O3 98.52(34) 1_555 2_555 n
O2 Mn2 O2 90.5(4) 2_544 2_554 n
O2 Mn2 O2 80.07(35) 2_544 -2_567 n
O2 Mn2 O3 83.82(19) 2_544 2_545 n
O2 Mn2 O3 170.0(5) 2_544 2_555 n
O2 Mn2 O2 80.07(35) 2_554 -2_567 n
O2 Mn2 O3 170.0(5) 2_554 2_545 n
O2 Mn2 O3 83.82(19) 2_554 2_555 n
O2 Mn2 O3 90.8(4) -2_567 2_545 n
O2 Mn2 O3 90.8(4) -2_567 2_555 n
O3 Mn2 O3 100.6(5) 2_545 2_555 n
Mn1 O1 Mn1 97.4(5) 2_545 2_555 n
Mn1 O1 Mn2 125.30(28) 2_545 1_555 n
Mn1 O1 Mn2 125.30(28) 2_555 1_555 n
Li O2 Li 75.5(11) 2_545 2_555 n
Li O2 Mn2 90.7(7) 2_545 2_545 n
Li O2 Mn2 151.9(10) 2_545 2_555 n
Li O2 Mn2 107.5(10) 2_545 -2_566 n
Li O2 Mn2 151.9(10) 2_555 2_545 n
Li O2 Mn2 90.7(7) 2_555 2_555 n
Li O2 Mn2 107.5(10) 2_555 -2_566 n
Mn2 O2 Mn2 90.5(4) 2_545 2_555 n
Mn2 O2 Mn2 99.93(35) 2_545 -2_566 n
Mn2 O2 Mn2 99.93(35) 2_555 -2_566 n
Mn1 O3 Mn2 129.53(23) -2_565 2_544 n
Mn1 O3 Mn2 129.53(23) -2_565 2_554 n
Mn2 O3 Mn2 100.6(5) 2_544 2_554 n
Li O4 Li 88.1(16) 2_545 2_555 n
Li O4 Mn1 109.5(11) 2_545 1_556 n
Li O4 Mn1 78.2(9) 2_545 -1_556 n
Li O4 Mn1 147.3(11) 2_545 -1_566 n
Li O4 Mn1 109.5(11) 2_555 1_556 n
Li O4 Mn1 147.3(11) 2_555 -1_556 n
Li O4 Mn1 78.2(9) 2_555 -1_566 n
Mn1 O4 Mn1 103.1(4) 1_556 -1_556 n
Mn1 O4 Mn1 103.1(4) 1_556 -1_566 n
Mn1 O4 Mn1 97.6(5) -1_556 -1_566 n

loop_
_geom_bond_atom_site_label_1
_geom_bond_atom_site_label_2
_geom_bond_distance
_geom_bond_site_symmetry_2
_geom_bond_publ_flag
Li Li 2.83387(18) 1_545 n
Li Li 2.83387(18) 1_565 n
Li Mn1 2.48(4) -2_555 n
Li Mn2 3.07(4) 1_555 n
Li O1 2.829(33) 2_544 n
Li O1 2.829(33) 2_554 n
Li O2 2.313(30) 2_544 n
Li O2 2.313(30) 2_554 n
Li O3 2.46(4) 1_555 n
Li O3 2.79(4) -2_455 n
Li O4 2.038(30) 2_544 n
Li O4 2.038(30) 2_554 n
Mn1 Li 2.48(4) -2_455 n
Mn1 Mn1 2.83387(18) 1_545 n
Mn1 Mn1 2.83387(18) 1_565 n
Mn1 O1 1.886(7) 2_544 n
Mn1 O1 1.886(7) 2_554 n
Mn1 O3 1.991(11) -2_455 n
Mn1 O4 2.047(10) 1_554 n
Mn1 O4 1.883(7) -1_556 n
Mn1 O4 1.883(7) -1_566 n
Mn2 Li 3.07(4) 1_555 n
Mn2 Mn2 2.83387(18) 1_545 n
Mn2 Mn2 2.83387(18) 1_565 n
Mn2 O1 2.025(9) 1_555 n
Mn2 O2 1.995(7) 2_544 n
Mn2 O2 1.995(7) 2_554 n
Mn2 O2 2.021(11) -2_456 n
Mn2 O3 1.842(6) 2_545 n
Mn2 O3 1.842(6) 2_555 n
O1 Li 2.829(33) 2_545 n
O1 Li 2.829(33) 2_555 n
O1 Mn1 1.886(7) 2_545 n
O1 Mn1 1.886(7) 2_555 n
O1 Mn2 2.025(9) 1_555 n
O2 Li 2.313(30) 2_545 n
O2 Li 2.313(30) 2_555 n
O2 Mn2 1.995(7) 2_545 n
O2 Mn2 1.995(7) 2_555 n
O2 Mn2 2.021(11) -2_556 n
O3 Li 2.46(4) 1_555 n
O3 Li 2.79(4) -2_555 n
O3 Mn1 1.991(11) -2_555 n
O3 Mn2 1.842(6) 2_544 n
O3 Mn2 1.842(6) 2_554 n
O4 Li 2.038(30) 2_545 n
O4 Li 2.038(30) 2_555 n
O4 Mn1 2.047(10) 1_556 n
O4 Mn1 1.883(7) -1_556 n
O4 Mn1 1.883(7) -1_566 n
